data_5000136
loop_
_publ_author_name
'Sakurai, T.'

_publ_section_title
;
 A nuclear quadrupole resonance and X-ray study of the crystal
 structure of pentachlorophenol
;
_journal_issue 11
_journal_name_full 'Acta Crystallographica'
_journal_page_first 1164
_journal_page_last 1173
_journal_paper_doi 10.1107/S0365110X62003047
_journal_volume 15
_journal_year 1962
_chemical_formula_sum 'C6 H Cl5 O'
_chemical_name_common pentachlorophenol
_space_group_IT_number 15
_symmetry_cell_setting monoclinic
_symmetry_space_group_name_Hall '-C 2yc'
_symmetry_space_group_name_H-M 'C 1 2/c 1'
_cell_angle_alpha 90
_cell_angle_beta 93.63
_cell_angle_gamma 90
_cell_formula_units_Z 8
_cell_length_a 29.11
_cell_length_b 4.93
_cell_length_c 12.09
_cod_original_sg_symbol_H-M 'C 2/c'
_cod_original_formula_sum 'C6 H1 Cl5 O1'
_cod_database_code 5000136

loop_
_symmetry_equiv_pos_site_id
_symmetry_equiv_pos_as_xyz
1 x,y,z
2 1/2+x,1/2+y,z
3 -x,y,1/2-z
4 1/2-x,1/2+y,1/2-z
5 -x,-y,-z
6 -1/2-x,-1/2-y,-z
7 x,-y,-1/2+z
8 -1/2+x,-1/2-y,-1/2+z

loop_
_atom_site_label
_atom_site_type_symbol
_atom_site_fract_x
_atom_site_fract_y
_atom_site_fract_z
_atom_site_attached_hydrogens
Cl1 Cl 0.20067 -0.10680 0.04970 0
Cl2 Cl 0.09574 -0.15440 -0.01320 0
Cl3 Cl 0.02768 0.21830 0.09960 0
Cl4 Cl 0.06470 0.61680 0.28030 0
Cl5 Cl 0.16953 0.65830 0.34190 0
C1 C 0.17930 0.27700 0.19050 0
C2 C 0.16240 0.09600 0.11160 0
C3 C 0.11630 0.07400 0.08380 0
C4 C 0.08620 0.23400 0.13620 0
C5 C 0.10090 0.41600 0.21580 0
C6 C 0.14890 0.43700 0.24480 0
O1 O 0.22430 0.28800 0.21680 1

loop_
_atom_type_symbol
_atom_type_radius_bond
C 0.68
Cl 0.99
O 0.68
